data_4029837
loop_
_publ_author_name
'Tang, Jian'
'Yue, Jia-Jun'
'Tao, Fei-Fei'
'Grampp, Guenter'
'Wang, Bing-Xiang'
'Li, Fang'
'Liang, Xue-Zheng'
'Shen, Yong-Miao'
'Xu, Jian-Hua'

_publ_section_title
;
 A three-component reaction by photoinduced electron transfer mechanism
 with N-protected pyrroles as neutral carbon nucleophiles.
;
_journal_issue 16
_journal_name_full 'The Journal of organic chemistry'
_journal_page_first 7572
_journal_page_last 7582
_journal_paper_doi 10.1021/jo5013114
_journal_volume 79
_journal_year 2014
_chemical_formula_moiety 'C25 H17 N3'
_chemical_formula_sum 'C25 H17 N3'
_chemical_formula_weight 359.42
_chemical_name_systematic
; 
 ? 
;
_space_group_IT_number 33
_symmetry_cell_setting orthorhombic
_symmetry_space_group_name_Hall 'P 2c -2n'
_symmetry_space_group_name_H-M 'P n a 21'
_atom_sites_solution_hydrogens geom
_atom_sites_solution_primary direct
_atom_sites_solution_secondary difmap
_audit_creation_method SHELXL-97
_cell_angle_alpha 90.00
_cell_angle_beta 90.00
_cell_angle_gamma 90.00
_cell_formula_units_Z 4
_cell_length_a 22.249(3)
_cell_length_b 9.2420(14)
_cell_length_c 9.1181(12)
_cell_measurement_reflns_used 1601
_cell_measurement_temperature 173(2)
_cell_measurement_theta_max 21.63
_cell_measurement_theta_min 2.39
_cell_volume 1874.9(5)
_computing_structure_refinement 'SHELXL-97 (Sheldrick, 2008)'
_computing_structure_solution 'SHELXS-97 (Sheldrick, 2008)'
_diffrn_ambient_temperature 173(2)
_diffrn_measured_fraction_theta_full 0.985
_diffrn_measured_fraction_theta_max 0.985
_diffrn_radiation_monochromator graphite
_diffrn_radiation_source 'fine-focus sealed tube'
_diffrn_radiation_type MoK\a
_diffrn_radiation_wavelength 0.71073
_diffrn_reflns_av_R_equivalents 0.0535
_diffrn_reflns_av_sigmaI/netI 0.0609
_diffrn_reflns_limit_h_max 27
_diffrn_reflns_limit_h_min -27
_diffrn_reflns_limit_k_max 11
_diffrn_reflns_limit_k_min -11
_diffrn_reflns_limit_l_max 10
_diffrn_reflns_limit_l_min -9
_diffrn_reflns_number 9824
_diffrn_reflns_theta_full 25.99
_diffrn_reflns_theta_max 25.99
_diffrn_reflns_theta_min 2.39
_exptl_absorpt_coefficient_mu 0.076
_exptl_absorpt_correction_T_max 0.9879
_exptl_absorpt_correction_T_min 0.9842
_exptl_absorpt_correction_type multi-scan
_exptl_absorpt_process_details 'SADABS (Bruker, 2000)'
_exptl_crystal_density_diffrn 1.273
_exptl_crystal_density_method 'not measured'
_exptl_crystal_F_000 752
_exptl_crystal_size_max 0.21
_exptl_crystal_size_mid 0.18
_exptl_crystal_size_min 0.16
_refine_diff_density_max 0.152
_refine_diff_density_min -0.215
_refine_diff_density_rms 0.040
_refine_ls_abs_structure_details 'Flack H D (1983), Acta Cryst. A39, 876-881'
_refine_ls_abs_structure_Flack -2(3)
_refine_ls_extinction_method none
_refine_ls_goodness_of_fit_ref 1.031
_refine_ls_hydrogen_treatment constr
_refine_ls_matrix_type full
_refine_ls_number_parameters 253
_refine_ls_number_reflns 3535
_refine_ls_number_restraints 1
_refine_ls_restrained_S_all 1.030
_refine_ls_R_factor_all 0.0653
_refine_ls_R_factor_gt 0.0471
_refine_ls_shift/su_max 0.000
_refine_ls_shift/su_mean 0.000
_refine_ls_structure_factor_coef Fsqd
_refine_ls_weighting_details 'calc w=1/[\s^2^(Fo^2^)+(0.0500P)^2^+0.0000P] where P=(Fo^2^+2Fc^2^)/3'
_refine_ls_weighting_scheme calc
_refine_ls_wR_factor_gt 0.0988
_refine_ls_wR_factor_ref 0.1078
_reflns_number_gt 2808
_reflns_number_total 3535
_reflns_threshold_expression >2sigma(I)
_cod_data_source_file jo5013114_si_005.cif
_cod_data_source_block 1
_cod_depositor_comments
;
The following automatic conversions were performed:

'_symmetry_cell_setting' value 'Orthorhombic' changed to
'orthorhombic' according to
/usr/data/users/saulius/crontab/automatic-downloads/rss-feeds/ACS/lib/dictionaries/cif_core.dic
dictionary named 'cif_core.dic' version 2.4.2 from 2011-04-26.

Automatic conversion script
Id: cif_fix_values 2281 2013-09-26 08:29:07Z andrius 

 Adding full bibliography for 4029837--4029842.cif.
;
_cod_original_sg_symbol_H-M 'Pna2(1) '
_cod_database_code 4029837

loop_
_symmetry_equiv_pos_as_xyz
'x, y, z'
'-x, -y, z+1/2'
'x+1/2, -y+1/2, z'
'-x+1/2, y+1/2, z+1/2'

loop_
_atom_site_label
_atom_site_type_symbol
_atom_site_fract_x
_atom_site_fract_y
_atom_site_fract_z
_atom_site_U_iso_or_equiv
_atom_site_adp_type
_atom_site_occupancy
_atom_site_symmetry_multiplicity
_atom_site_calc_flag
_atom_site_refinement_flags
C1 C 0.55523(11) 0.0114(3) 0.2842(3) 0.0328(6) Uani 1 1 d .
H1 H 0.5924 0.0372 0.2401 0.039 Uiso 1 1 calc R
C2 C 0.54370(12) -0.1329(3) 0.3160(3) 0.0376(7) Uani 1 1 d .
H2 H 0.5734 -0.2045 0.2973 0.045 Uiso 1 1 calc R
C3 C 0.48867(12) -0.1719(3) 0.3750(3) 0.0374(7) Uani 1 1 d .
H3 H 0.4799 -0.2706 0.3943 0.045 Uiso 1 1 calc R
C4 C 0.44672(12) -0.0662(3) 0.4054(3) 0.0326(6) Uani 1 1 d .
H4 H 0.4091 -0.0930 0.4468 0.039 Uiso 1 1 calc R
C5 C 0.41107(11) 0.1911(2) 0.4199(3) 0.0298(6) Uani 1 1 d .
H5 H 0.3998 0.1708 0.5241 0.036 Uiso 1 1 calc R
C6 C 0.43494(11) 0.3473(3) 0.4141(3) 0.0362(7) Uani 1 1 d .
H6A H 0.4007 0.4156 0.4132 0.043 Uiso 1 1 calc R
H6B H 0.4592 0.3670 0.5028 0.043 Uiso 1 1 calc R
C7 C 0.47329(11) 0.3714(3) 0.2783(3) 0.0349(7) Uani 1 1 d .
H7A H 0.4851 0.4745 0.2721 0.042 Uiso 1 1 calc R
H7B H 0.4497 0.3472 0.1895 0.042 Uiso 1 1 calc R
C8 C 0.52993(10) 0.2763(2) 0.2848(3) 0.0279(6) Uani 1 1 d .
H8 H 0.5491 0.2793 0.1857 0.034 Uiso 1 1 calc R
C9 C 0.45852(10) 0.0803(2) 0.3765(3) 0.0282(6) Uani 1 1 d .
C10 C 0.51324(10) 0.1195(2) 0.3159(3) 0.0268(6) Uani 1 1 d .
C11 C 0.30160(11) 0.1233(2) 0.1028(3) 0.0276(6) Uani 1 1 d .
C12 C 0.24696(11) 0.1690(2) 0.1635(3) 0.0274(6) Uani 1 1 d .
C13 C 0.24559(10) 0.2161(2) 0.3079(3) 0.0289(6) Uani 1 1 d .
H13 H 0.2087 0.2441 0.3519 0.035 Uiso 1 1 calc R
C14 C 0.29857(10) 0.2218(2) 0.3873(3) 0.0273(6) Uani 1 1 d .
C15 C 0.35392(10) 0.1780(2) 0.3286(3) 0.0266(6) Uani 1 1 d .
C16 C 0.35409(11) 0.1273(3) 0.1848(3) 0.0285(6) Uani 1 1 d .
H16 H 0.3907 0.0949 0.1422 0.034 Uiso 1 1 calc R
C17 C 0.30175(11) 0.0725(3) -0.0465(3) 0.0294(6) Uani 1 1 d .
C18 C 0.19231(12) 0.1679(3) 0.0777(3) 0.0313(6) Uani 1 1 d .
C19 C 0.29552(11) 0.2780(3) 0.5354(3) 0.0302(6) Uani 1 1 d .
C20 C 0.57557(10) 0.3357(2) 0.3947(3) 0.0278(6) Uani 1 1 d .
C21 C 0.58735(11) 0.2703(3) 0.5296(3) 0.0310(6) Uani 1 1 d .
H21 H 0.5667 0.1842 0.5560 0.037 Uiso 1 1 calc R
C22 C 0.62899(12) 0.3297(3) 0.6259(3) 0.0388(7) Uani 1 1 d .
H22 H 0.6364 0.2842 0.7175 0.047 Uiso 1 1 calc R
C23 C 0.65967(12) 0.4544(3) 0.5891(3) 0.0384(7) Uani 1 1 d .
H23 H 0.6884 0.4942 0.6548 0.046 Uiso 1 1 calc R
C24 C 0.64838(11) 0.5211(3) 0.4564(3) 0.0347(7) Uani 1 1 d .
H24 H 0.6692 0.6071 0.4308 0.042 Uiso 1 1 calc R
C25 C 0.60671(11) 0.4626(2) 0.3606(3) 0.0290(6) Uani 1 1 d .
H25 H 0.5991 0.5096 0.2699 0.035 Uiso 1 1 calc R
N1 N 0.29985(10) 0.0308(2) -0.1650(3) 0.0391(6) Uani 1 1 d .
N2 N 0.14923(10) 0.1690(3) 0.0103(3) 0.0407(6) Uani 1 1 d .
N3 N 0.29254(11) 0.3264(2) 0.6499(3) 0.0434(6) Uani 1 1 d .

loop_
_atom_site_aniso_label
_atom_site_aniso_U_11
_atom_site_aniso_U_22
_atom_site_aniso_U_33
_atom_site_aniso_U_23
_atom_site_aniso_U_13
_atom_site_aniso_U_12
C1 0.0300(14) 0.0371(14) 0.0315(17) -0.0007(12) -0.0016(13) 0.0023(10)
C2 0.0454(16) 0.0324(13) 0.0350(18) -0.0026(13) -0.0022(14) 0.0134(11)
C3 0.0502(17) 0.0241(12) 0.0380(18) -0.0009(12) -0.0061(14) -0.0013(11)
C4 0.0374(15) 0.0326(13) 0.0279(16) -0.0002(12) -0.0037(13) -0.0075(11)
C5 0.0255(13) 0.0315(13) 0.0323(17) -0.0019(12) -0.0015(12) 0.0002(10)
C6 0.0266(13) 0.0301(13) 0.0519(19) -0.0110(13) -0.0088(13) 0.0038(10)
C7 0.0322(14) 0.0267(12) 0.0456(19) 0.0044(12) -0.0078(13) -0.0025(10)
C8 0.0281(13) 0.0292(12) 0.0265(15) 0.0000(11) -0.0028(12) -0.0030(10)
C9 0.0286(13) 0.0327(12) 0.0233(15) -0.0023(11) -0.0064(11) -0.0011(10)
C10 0.0268(12) 0.0298(12) 0.0238(15) 0.0011(11) -0.0087(11) -0.0006(10)
C11 0.0270(13) 0.0243(12) 0.0316(16) 0.0006(11) -0.0013(12) -0.0009(10)
C12 0.0286(13) 0.0232(12) 0.0305(16) 0.0005(11) -0.0045(11) -0.0008(10)
C13 0.0257(13) 0.0234(11) 0.0375(18) -0.0021(12) 0.0015(12) -0.0013(9)
C14 0.0273(14) 0.0254(12) 0.0291(15) -0.0011(11) -0.0016(12) -0.0024(9)
C15 0.0290(13) 0.0235(11) 0.0273(15) 0.0018(11) -0.0025(11) -0.0024(9)
C16 0.0247(14) 0.0290(12) 0.0317(17) -0.0015(11) 0.0015(12) 0.0006(10)
C17 0.0274(14) 0.0263(12) 0.0343(18) -0.0030(12) -0.0022(13) -0.0006(10)
C18 0.0281(14) 0.0286(13) 0.0373(17) 0.0007(12) 0.0003(14) 0.0017(10)
C19 0.0302(14) 0.0272(13) 0.0333(17) -0.0040(13) -0.0038(13) -0.0017(10)
C20 0.0219(12) 0.0288(12) 0.0327(16) -0.0018(11) 0.0034(12) 0.0011(9)
C21 0.0325(15) 0.0342(14) 0.0264(15) 0.0050(12) -0.0001(13) -0.0058(11)
C22 0.0415(16) 0.0447(15) 0.0301(17) -0.0011(13) -0.0046(13) -0.0012(13)
C23 0.0324(15) 0.0476(16) 0.0350(17) -0.0124(14) -0.0017(14) -0.0050(12)
C24 0.0347(15) 0.0311(13) 0.0382(18) -0.0058(12) 0.0011(13) -0.0069(11)
C25 0.0326(13) 0.0280(11) 0.0263(16) 0.0015(11) 0.0017(12) 0.0007(10)
N1 0.0399(14) 0.0416(12) 0.0359(16) -0.0063(12) -0.0027(11) -0.0008(10)
N2 0.0323(14) 0.0489(14) 0.0410(16) 0.0011(11) -0.0069(12) 0.0051(10)
N3 0.0522(16) 0.0424(13) 0.0355(15) -0.0047(12) -0.0018(12) -0.0027(11)

loop_
_atom_type_symbol
_atom_type_description
_atom_type_scat_dispersion_real
_atom_type_scat_dispersion_imag
_atom_type_scat_source
C C 0.0033 0.0016 'International Tables Vol C Tables 4.2.6.8 and 6.1.1.4'
H H 0.0000 0.0000 'International Tables Vol C Tables 4.2.6.8 and 6.1.1.4'
N N 0.0061 0.0033 'International Tables Vol C Tables 4.2.6.8 and 6.1.1.4'

loop_
_geom_angle_atom_site_label_1
_geom_angle_atom_site_label_2
_geom_angle_atom_site_label_3
_geom_angle
C2 C1 C10 121.3(2)
C2 C1 H1 119.3
C10 C1 H1 119.3
C3 C2 C1 119.6(2)
C3 C2 H2 120.2
C1 C2 H2 120.2
C4 C3 C2 119.5(2)
C4 C3 H3 120.2
C2 C3 H3 120.2
C3 C4 C9 121.2(2)
C3 C4 H4 119.4
C9 C4 H4 119.4
C9 C5 C15 112.53(19)
C9 C5 C6 112.5(2)
C15 C5 C6 110.0(2)
C9 C5 H5 107.2
C15 C5 H5 107.2
C6 C5 H5 107.2
C7 C6 C5 111.1(2)
C7 C6 H6A 109.4
C5 C6 H6A 109.4
C7 C6 H6B 109.4
C5 C6 H6B 109.4
H6A C6 H6B 108.0
C6 C7 C8 110.1(2)
C6 C7 H7A 109.6
C8 C7 H7A 109.6
C6 C7 H7B 109.6
C8 C7 H7B 109.6
H7A C7 H7B 108.1
C10 C8 C20 112.5(2)
C10 C8 C7 110.60(19)
C20 C8 C7 111.3(2)
C10 C8 H8 107.4
C20 C8 H8 107.4
C7 C8 H8 107.4
C10 C9 C4 119.4(2)
C10 C9 C5 122.5(2)
C4 C9 C5 118.0(2)
C9 C10 C1 118.9(2)
C9 C10 C8 122.5(2)
C1 C10 C8 118.6(2)
C16 C11 C12 120.6(2)
C16 C11 C17 121.1(2)
C12 C11 C17 118.3(2)
C13 C12 C11 119.3(2)
C13 C12 C18 119.8(2)
C11 C12 C18 120.9(2)
C12 C13 C14 119.3(2)
C12 C13 H13 120.3
C14 C13 H13 120.3
C13 C14 C15 122.5(2)
C13 C14 C19 117.5(2)
C15 C14 C19 120.0(2)
C16 C15 C14 117.3(2)
C16 C15 C5 122.6(2)
C14 C15 C5 120.1(2)
C11 C16 C15 120.9(2)
C11 C16 H16 119.5
C15 C16 H16 119.5
N1 C17 C11 177.7(3)
N2 C18 C12 179.1(3)
N3 C19 C14 177.7(3)
C21 C20 C25 117.8(2)
C21 C20 C8 123.1(2)
C25 C20 C8 119.0(2)
C22 C21 C20 120.7(2)
C22 C21 H21 119.6
C20 C21 H21 119.6
C23 C22 C21 120.4(3)
C23 C22 H22 119.8
C21 C22 H22 119.8
C24 C23 C22 119.7(3)
C24 C23 H23 120.2
C22 C23 H23 120.2
C23 C24 C25 120.0(2)
C23 C24 H24 120.0
C25 C24 H24 120.0
C24 C25 C20 121.3(3)
C24 C25 H25 119.3
C20 C25 H25 119.3

loop_
_geom_bond_atom_site_label_1
_geom_bond_atom_site_label_2
_geom_bond_distance
C1 C2 1.389(3)
C1 C10 1.398(3)
C1 H1 0.9500
C2 C3 1.385(4)
C2 H2 0.9500
C3 C4 1.379(4)
C3 H3 0.9500
C4 C9 1.405(3)
C4 H4 0.9500
C5 C9 1.523(3)
C5 C15 1.525(3)
C5 C6 1.539(3)
C5 H5 1.0000
C6 C7 1.520(4)
C6 H6A 0.9900
C6 H6B 0.9900
C7 C8 1.538(3)
C7 H7A 0.9900
C7 H7B 0.9900
C8 C10 1.523(3)
C8 C20 1.529(3)
C8 H8 1.0000
C9 C10 1.385(3)
C11 C16 1.387(3)
C11 C12 1.401(3)
C11 C17 1.440(4)
C12 C13 1.387(4)
C12 C18 1.446(4)
C13 C14 1.384(3)
C13 H13 0.9500
C14 C15 1.402(3)
C14 C19 1.449(4)
C15 C16 1.393(4)
C16 H16 0.9500
C17 N1 1.148(3)
C18 N2 1.139(3)
C19 N3 1.138(3)
C20 C21 1.396(4)
C20 C25 1.397(3)
C21 C22 1.389(4)
C21 H21 0.9500
C22 C23 1.381(4)
C22 H22 0.9500
C23 C24 1.381(4)
C23 H23 0.9500
C24 C25 1.383(4)
C24 H24 0.9500
C25 H25 0.9500
